data_4115235
loop_
_publ_author_name
'Rui Tamura'
'Daisuke Fujimoto'
'Zsolt Lepp'
'Kentaro Misaki'
'Hideyuki Miura'
'Hiroki Takahashi'
'Takanori Ushio'
'Tadashi Nakai'
'Ken Hirotsu'

_publ_section_title
;
 Mechanism of Preferential Enrichment, an Unusual Enantiomeric Resolution
 Phenomenon Caused by Polymorphic Transition during Crystallization of
 Mixed Crystals Composed of Two Enantiomers
;
_journal_name_full 'Journal of the American Chemical Society'
_journal_page_first 13139
_journal_page_last 13153
_journal_paper_doi 10.1021/ja020454r
_journal_volume 124
_journal_year 2002
_chemical_formula_sum 'C23 H33 N3 O9 S'
_chemical_formula_weight 527.59
_space_group_IT_number 2
_symmetry_cell_setting triclinic
_symmetry_Int_Tables_number 2
_symmetry_space_group_name_Hall '-P 1'
_symmetry_space_group_name_H-M 'P -1'
_audit_creation_date 'Wed Jul 14 20:00:46 1999'
_audit_creation_method 'from TEXRAY.INF file'
_cell_angle_alpha 96.52(5)
_cell_angle_beta 92.57(4)
_cell_angle_gamma 107.19(2)
_cell_formula_units_Z 2
_cell_length_a 9.852(2)
_cell_length_b 15.148(4)
_cell_length_c 9.040(9)
_cell_measurement_reflns_used 24
_cell_measurement_temperature 296.2
_cell_measurement_theta_max 30.0
_cell_measurement_theta_min 29.4
_cell_volume 1276.1(14)
_computing_cell_refinement 'Rigaku/AFC Diffractometer Control'
_computing_data_collection 'Rigaku/AFC Diffractometer Control'
_computing_data_reduction teXsan
_computing_publication_material teXsan
_computing_structure_refinement teXsan
_computing_structure_solution SHELXS86
_diffrn_ambient_temperature 296.2
_diffrn_measurement_device_type 'Rigaku AFC7R'
_diffrn_measurement_method \w-2\q
_diffrn_orient_matrix_UB_11 -0.09232
_diffrn_orient_matrix_UB_12 0.01422
_diffrn_orient_matrix_UB_13 0.00966
_diffrn_orient_matrix_UB_21 -0.05149
_diffrn_orient_matrix_UB_22 -0.06813
_diffrn_orient_matrix_UB_23 -0.00657
_diffrn_orient_matrix_UB_31 0.01383
_diffrn_orient_matrix_UB_32 0.00405
_diffrn_orient_matrix_UB_33 0.11111
_diffrn_radiation_detector 'scintillation counter'
_diffrn_radiation_monochromator graphite
_diffrn_radiation_source 'Rigaku rotating anode'
_diffrn_radiation_type 'Cu K\a'
_diffrn_radiation_wavelength 1.5418
_diffrn_reflns_av_R_equivalents 0.023
_diffrn_reflns_av_sigmaI/netI 0.020
_diffrn_reflns_limit_h_max 11
_diffrn_reflns_limit_h_min 0
_diffrn_reflns_limit_k_max 16
_diffrn_reflns_limit_k_min -17
_diffrn_reflns_limit_l_max 10
_diffrn_reflns_limit_l_min -10
_diffrn_reflns_number 4039
_diffrn_reflns_reduction_process 'Lp corrections applied'
_diffrn_reflns_theta_max 60.01
_diffrn_reflns_theta_min 3.08
_diffrn_standards_decay_% -0.86
_diffrn_standards_interval_count 150
_diffrn_standards_number 3
_exptl_absorpt_coefficient_mu 1.618
_exptl_absorpt_correction_T_max 1.000
_exptl_absorpt_correction_T_min 0.810
_exptl_absorpt_correction_type refdelf
_exptl_absorpt_process_details '(Walker & Stuart, 1983)'
_exptl_crystal_colour colorless
_exptl_crystal_density_diffrn 1.373
_exptl_crystal_description prismatic
_exptl_crystal_F_000 560.00
_exptl_crystal_size_max 0.350
_exptl_crystal_size_mid 0.250
_exptl_crystal_size_min 0.050
_refine_diff_density_max 1.08
_refine_diff_density_min -0.33
_refine_ls_extinction_method none
_refine_ls_goodness_of_fit_ref 1.878
_refine_ls_hydrogen_treatment noref
_refine_ls_matrix_type full
_refine_ls_number_constraints 0
_refine_ls_number_parameters 325
_refine_ls_number_reflns 3242
_refine_ls_number_restraints 0
_refine_ls_R_factor_all 0.0617
_refine_ls_R_factor_gt 0.0617
_refine_ls_shift/su_max 0.0230
_refine_ls_shift/su_mean 0.0050
_refine_ls_structure_factor_coef F
_refine_ls_weighting_details 'w = 1/[\s^2^(Fo) + 0.00360|Fo|^2^]'
_refine_ls_weighting_scheme calc
_refine_ls_wR_factor_gt 0.1204
_refine_ls_wR_factor_ref 0.1204
_reflns_number_gt 3242
_reflns_number_total 3780
_reflns_observed_criterion >2.0sigma(I)
_cod_data_source_file ja020454r_1.cif
_cod_data_source_block NNMe3
_cod_original_cell_volume 1276(1)
_cod_original_sg_symbol_H-M 'P -1 '
_cod_original_formula_sum 'C23 H33 N3 O9 S '
_cod_database_code 4115235

loop_
_symmetry_equiv_pos_as_xyz
x,y,z
-x,-y,-z

loop_
_atom_site_label
_atom_site_type_symbol
_atom_site_fract_x
_atom_site_fract_y
_atom_site_fract_z
_atom_site_U_iso_or_equiv
_atom_site_adp_type
_atom_site_occupancy
_atom_site_calc_flag
S33 S -0.24892(8) 0.95029(6) 0.21778(10) 0.0543(3) Uani 1.00 d
O3 O 0.4189(3) 0.5169(2) 0.7176(2) 0.0615(7) Uani 1.00 d
O6 O 0.5382(3) 0.3971(2) 0.5444(3) 0.0759(9) Uani 1.00 d
O8 O 0.6919(2) 0.3552(2) 0.7762(3) 0.0603(7) Uani 1.00 d
O17 O 1.2455(3) 0.2979(2) 1.1404(4) 0.104(1) Uani 1.00 d
O24 O 0.1217(4) 0.7244(3) 0.5624(6) 0.146(2) Uani 1.00 d
O25 O -0.0696(4) 0.6142(3) 0.5151(5) 0.124(2) Uani 1.00 d
O34 O -0.2738(3) 1.0047(2) 0.3488(3) 0.089(1) Uani 1.00 d
O35 O -0.1429(3) 1.0030(2) 0.1304(4) 0.0854(10) Uani 1.00 d
O36 O -0.3780(3) 0.8972(2) 0.1301(3) 0.0765(9) Uani 1.00 d
N15 N 1.0343(3) 0.1884(2) 1.0766(3) 0.0542(8) Uani 1.00 d
N20 N 1.4500(3) 0.1359(2) 1.3250(3) 0.0584(8) Uani 1.00 d
N26 N 0.0002(4) 0.6929(3) 0.5086(4) 0.080(1) Uani 1.00 d
C1 C 0.2230(5) 0.5751(3) 0.7497(5) 0.077(1) Uani 1.00 d
C2 C 0.3367(5) 0.5479(3) 0.8266(4) 0.069(1) Uani 1.00 d
C4 C 0.5286(4) 0.4860(2) 0.7805(4) 0.0551(9) Uani 1.00 d
C5 C 0.6222(4) 0.4697(2) 0.6598(4) 0.0546(9) Uani 1.00 d
C7 C 0.7475(4) 0.4428(2) 0.7222(4) 0.058(1) Uani 1.00 d
C9 C 0.7849(3) 0.3191(2) 0.8470(3) 0.0489(9) Uani 1.00 d
C10 C 0.7273(3) 0.2307(2) 0.8857(4) 0.0578(10) Uani 1.00 d
C11 C 0.8108(3) 0.1899(2) 0.9612(4) 0.0553(9) Uani 1.00 d
C12 C 0.9556(3) 0.2366(2) 1.0007(3) 0.0475(8) Uani 1.00 d
C13 C 1.0135(3) 0.3239(2) 0.9596(4) 0.0555(10) Uani 1.00 d
C14 C 0.9287(3) 0.3655(2) 0.8827(4) 0.0551(9) Uani 1.00 d
C16 C 1.1688(4) 0.2199(3) 1.1376(4) 0.060(1) Uani 1.00 d
C18 C 1.2209(4) 0.1440(3) 1.1957(4) 0.068(1) Uani 1.00 d
C19 C 1.3319(5) 0.1795(3) 1.3235(5) 0.085(1) Uani 1.00 d
C21 C 1.3919(5) 0.0328(3) 1.3059(7) 0.095(2) Uani 1.00 d
C22 C 1.5338(4) 0.1677(3) 1.4735(5) 0.078(1) Uani 1.00 d
C23 C 1.5471(6) 0.1605(5) 1.2105(6) 0.111(2) Uani 1.00 d
C27 C -0.0605(4) 0.7530(2) 0.4302(4) 0.059(1) Uani 1.00 d
C28 C 0.0206(4) 0.8437(3) 0.4309(5) 0.077(1) Uani 1.00 d
C29 C -0.0374(4) 0.9020(3) 0.3604(5) 0.074(1) Uani 1.00 d
C30 C -0.1746(3) 0.8691(2) 0.2886(4) 0.0514(9) Uani 1.00 d
C31 C -0.2515(3) 0.7767(2) 0.2874(4) 0.0581(10) Uani 1.00 d
C32 C -0.1952(4) 0.7177(2) 0.3580(4) 0.061(1) Uani 1.00 d
H1a H 0.1588 0.5953 0.8099 0.0890 Uiso 1.00 calc
H1b H 0.1660 0.5211 0.6696 0.0890 Uiso 1.00 calc
H1c H 0.2583 0.6195 0.6749 0.0890 Uiso 1.00 calc
H2a H 0.3055 0.4935 0.8950 0.0890 Uiso 1.00 calc
H2b H 0.4093 0.6006 0.8993 0.0890 Uiso 1.00 calc
H4a H 0.4800 0.4223 0.8272 0.0890 Uiso 1.00 calc
H4b H 0.5901 0.5370 0.8671 0.0890 Uiso 1.00 calc
H5 H 0.6577 0.5271 0.6181 0.0640 Uiso 1.00 calc
H6 H 0.5526 0.4367 0.4283 0.0890 Uiso 1.00 calc
H7a H 0.8089 0.4929 0.8089 0.0890 Uiso 1.00 calc
H7b H 0.8054 0.4225 0.6248 0.0890 Uiso 1.00 calc
H10 H 0.6162 0.2016 0.8683 0.0890 Uiso 1.00 calc
H11 H 0.7659 0.1262 0.9966 0.0890 Uiso 1.00 calc
H13 H 1.1185 0.3554 0.9784 0.0890 Uiso 1.00 calc
H14 H 0.9781 0.4322 0.8595 0.0890 Uiso 1.00 calc
H15 H 0.9798 0.1264 1.0926 0.0890 Uiso 1.00 calc
H18a H 1.1503 0.0836 1.2102 0.0890 Uiso 1.00 calc
H18b H 1.2719 0.1200 1.0922 0.0890 Uiso 1.00 calc
H19a H 1.3759 0.2533 1.3362 0.0890 Uiso 1.00 calc
H19b H 1.3861 0.1902 1.2041 0.0890 Uiso 1.00 calc
H21a H 1.3277 0.0138 1.3768 0.1175 Uiso 1.00 calc
H21b H 1.3434 0.0124 1.2067 0.1175 Uiso 1.00 calc
H21c H 1.4682 0.0070 1.3126 0.1175 Uiso 1.00 calc
H22a H 1.4726 0.1511 1.5502 0.0970 Uiso 1.00 calc
H22b H 1.5735 0.2341 1.4845 0.0970 Uiso 1.00 calc
H22c H 1.6077 0.1402 1.4782 0.0970 Uiso 1.00 calc
H23a H 1.4970 0.1396 1.1128 0.1386 Uiso 1.00 calc
H23b H 1.5876 0.2269 1.2192 0.1386 Uiso 1.00 calc
H23c H 1.6215 0.1332 1.2181 0.1386 Uiso 1.00 calc
H28 H 0.1155 0.8765 0.4960 0.0890 Uiso 1.00 calc
H29 H 0.0167 0.9739 0.3651 0.0890 Uiso 1.00 calc
H31 H -0.3512 0.7502 0.2326 0.0890 Uiso 1.00 calc
H32 H -0.2584 0.6491 0.3579 0.0890 Uiso 1.00 calc

loop_
_atom_site_aniso_label
_atom_site_aniso_U_11
_atom_site_aniso_U_22
_atom_site_aniso_U_33
_atom_site_aniso_U_12
_atom_site_aniso_U_13
_atom_site_aniso_U_23
S33 0.0422(6) 0.0532(6) 0.0686(6) 0.0152(4) -0.0049(4) 0.0146(4)
O3 0.061(1) 0.076(2) 0.058(1) 0.035(1) -0.002(1) 0.014(1)
O6 0.083(2) 0.081(2) 0.069(2) 0.032(2) -0.002(1) 0.015(1)
O8 0.045(1) 0.057(1) 0.084(2) 0.017(1) -0.007(1) 0.031(1)
O17 0.067(2) 0.067(2) 0.163(3) 0.001(2) -0.048(2) 0.032(2)
O24 0.089(3) 0.108(3) 0.242(5) 0.024(2) -0.054(3) 0.071(3)
O25 0.115(3) 0.072(2) 0.180(4) 0.017(2) -0.033(3) 0.046(2)
O34 0.094(2) 0.101(2) 0.085(2) 0.062(2) -0.015(2) -0.008(2)
O35 0.063(2) 0.073(2) 0.126(2) 0.014(1) 0.009(2) 0.056(2)
O36 0.057(2) 0.073(2) 0.095(2) 0.014(1) -0.020(1) 0.019(1)
N15 0.043(1) 0.050(2) 0.072(2) 0.016(1) -0.008(1) 0.021(1)
N20 0.042(1) 0.060(2) 0.073(2) 0.017(1) -0.007(1) 0.010(1)
N26 0.073(2) 0.073(2) 0.101(3) 0.031(2) -0.010(2) 0.021(2)
C1 0.078(3) 0.088(3) 0.079(2) 0.046(2) 0.012(2) 0.016(2)
C2 0.085(3) 0.075(2) 0.058(2) 0.038(2) 0.009(2) 0.014(2)
C4 0.057(2) 0.056(2) 0.057(2) 0.023(2) -0.008(1) 0.016(1)
C5 0.053(2) 0.053(2) 0.062(2) 0.019(2) -0.005(1) 0.022(2)
C7 0.052(2) 0.059(2) 0.071(2) 0.021(2) -0.002(2) 0.028(2)
C9 0.048(2) 0.051(2) 0.052(2) 0.020(1) -0.003(1) 0.017(1)
C10 0.043(2) 0.057(2) 0.070(2) 0.009(2) -0.007(1) 0.016(2)
C11 0.049(2) 0.050(2) 0.067(2) 0.011(1) -0.007(1) 0.021(2)
C12 0.041(2) 0.048(2) 0.056(2) 0.015(1) 0.000(1) 0.014(1)
C13 0.038(2) 0.056(2) 0.074(2) 0.013(1) -0.002(1) 0.021(2)
C14 0.043(2) 0.052(2) 0.072(2) 0.011(1) 0.002(1) 0.022(2)
C16 0.051(2) 0.059(2) 0.069(2) 0.018(2) -0.011(2) 0.012(2)
C18 0.057(2) 0.070(2) 0.081(2) 0.024(2) -0.016(2) 0.015(2)
C19 0.084(3) 0.083(3) 0.098(3) 0.055(2) -0.036(2) -0.009(2)
C21 0.080(3) 0.065(3) 0.142(4) 0.035(2) -0.025(3) 0.008(3)
C22 0.070(3) 0.087(3) 0.081(3) 0.033(2) -0.011(2) 0.013(2)
C23 0.090(4) 0.152(5) 0.097(3) 0.032(4) 0.014(3) 0.043(4)
C27 0.054(2) 0.058(2) 0.070(2) 0.025(2) 0.002(2) 0.013(2)
C28 0.045(2) 0.069(2) 0.112(3) 0.007(2) -0.016(2) 0.030(2)
C29 0.042(2) 0.063(2) 0.113(3) 0.006(2) -0.013(2) 0.032(2)
C30 0.043(2) 0.055(2) 0.060(2) 0.017(1) 0.004(1) 0.014(1)
C31 0.045(2) 0.051(2) 0.074(2) 0.011(1) -0.007(2) 0.002(2)
C32 0.056(2) 0.048(2) 0.078(2) 0.015(2) -0.001(2) 0.003(2)

loop_
_atom_type_symbol
_atom_type_description
_atom_type_scat_dispersion_real
_atom_type_scat_dispersion_imag
_atom_type_scat_source
C C 0.018 0.009
;International Tables for Crystallography
(1992, Vol. C, Tables 4.2.6.8 and 6.1.1.1)
;
H H 0.000 0.000
;International Tables for Crystallography
(1992, Vol. C, Table 6.1.1.2)
;
O O 0.049 0.032
;International Tables for Crystallography
(1992, Vol. C, Tables 4.2.6.8 and 6.1.1.1)
;
N N 0.031 0.018
;International Tables for Crystallography
(1992, Vol. C, Tables 4.2.6.8 and 6.1.1.1)
;
S S 0.333 0.557
;International Tables for Crystallography
(1992, Vol. C, Tables 4.2.6.8 and 6.1.1.1)
;

loop_
_geom_angle_atom_site_label_1
_geom_angle_atom_site_label_2
_geom_angle_atom_site_label_3
_geom_angle
_geom_angle_site_symmetry_1
_geom_angle_site_symmetry_2
_geom_angle_site_symmetry_3
_geom_angle_publ_flag
O34 S33 O35 113.5(2) 1_555 1_555 1_555 yes
O34 S33 O36 112.8(2) 1_555 1_555 1_555 yes
O34 S33 C30 104.4(2) 1_555 1_555 1_555 yes
O35 S33 O36 112.9(2) 1_555 1_555 1_555 yes
O35 S33 C30 105.7(2) 1_555 1_555 1_555 yes
O36 S33 C30 106.7(2) 1_555 1_555 1_555 yes
C2 O3 C4 113.3(2) 1_555 1_555 1_555 yes
C5 O6 H6 103.2(2) 1_555 1_555 1_555 no
C7 O8 C9 118.4(2) 1_555 1_555 1_555 yes
C12 N15 C16 128.6(3) 1_555 1_555 1_555 yes
C12 N15 H15 114.3(3) 1_555 1_555 1_555 no
C16 N15 H15 116.8(3) 1_555 1_555 1_555 no
C19 N20 C21 110.7(3) 1_555 1_555 1_555 yes
C19 N20 C22 107.8(3) 1_555 1_555 1_555 yes
C19 N20 C23 114.2(4) 1_555 1_555 1_555 yes
C21 N20 C22 108.5(3) 1_555 1_555 1_555 yes
C21 N20 C23 107.4(4) 1_555 1_555 1_555 yes
C22 N20 C23 108.0(3) 1_555 1_555 1_555 yes
O24 N26 O25 122.2(4) 1_555 1_555 1_555 yes
O24 N26 C27 118.0(4) 1_555 1_555 1_555 yes
O25 N26 C27 119.8(4) 1_555 1_555 1_555 yes
C2 C1 H1a 117.3(4) 1_555 1_555 1_555 no
C2 C1 H1b 109.5(4) 1_555 1_555 1_555 no
C2 C1 H1c 113.8(4) 1_555 1_555 1_555 no
H1a C1 H1b 109.2(4) 1_555 1_555 1_555 no
H1a C1 H1c 110.4(4) 1_555 1_555 1_555 no
H1b C1 H1c 94.1(3) 1_555 1_555 1_555 no
O3 C2 C1 108.9(3) 1_555 1_555 1_555 yes
O3 C2 H2a 105.6(3) 1_555 1_555 1_555 no
O3 C2 H2b 105.8(3) 1_555 1_555 1_555 no
C1 C2 H2a 117.8(4) 1_555 1_555 1_555 no
C1 C2 H2b 115.7(4) 1_555 1_555 1_555 no
H2a C2 H2b 102.0(3) 1_555 1_555 1_555 no
O3 C4 C5 108.7(3) 1_555 1_555 1_555 yes
O3 C4 H4a 108.7(3) 1_555 1_555 1_555 no
O3 C4 H4b 110.0(3) 1_555 1_555 1_555 no
C5 C4 H4a 111.0(3) 1_555 1_555 1_555 no
C5 C4 H4b 109.7(3) 1_555 1_555 1_555 no
H4a C4 H4b 108.8(3) 1_555 1_555 1_555 no
O6 C5 C4 109.3(3) 1_555 1_555 1_555 yes
O6 C5 C7 110.2(3) 1_555 1_555 1_555 yes
O6 C5 H5 109.6(3) 1_555 1_555 1_555 no
C4 C5 C7 111.2(3) 1_555 1_555 1_555 yes
C4 C5 H5 107.7(3) 1_555 1_555 1_555 no
C7 C5 H5 108.8(3) 1_555 1_555 1_555 no
O8 C7 C5 107.5(3) 1_555 1_555 1_555 yes
O8 C7 H7a 110.0(3) 1_555 1_555 1_555 no
O8 C7 H7b 101.0(3) 1_555 1_555 1_555 no
C5 C7 H7a 112.2(3) 1_555 1_555 1_555 no
C5 C7 H7b 107.9(3) 1_555 1_555 1_555 no
H7a C7 H7b 117.2(3) 1_555 1_555 1_555 no
O8 C9 C10 115.9(3) 1_555 1_555 1_555 yes
O8 C9 C14 124.5(3) 1_555 1_555 1_555 yes
C10 C9 C14 119.6(3) 1_555 1_555 1_555 yes
C9 C10 C11 120.3(3) 1_555 1_555 1_555 yes
C9 C10 H10 116.9(3) 1_555 1_555 1_555 no
C11 C10 H10 122.3(3) 1_555 1_555 1_555 no
C10 C11 C12 120.9(3) 1_555 1_555 1_555 yes
C10 C11 H11 120.0(3) 1_555 1_555 1_555 no
C12 C11 H11 119.0(3) 1_555 1_555 1_555 no
N15 C12 C11 117.0(3) 1_555 1_555 1_555 yes
N15 C12 C13 124.2(3) 1_555 1_555 1_555 yes
C11 C12 C13 118.8(3) 1_555 1_555 1_555 yes
C12 C13 C14 120.4(3) 1_555 1_555 1_555 yes
C12 C13 H13 119.6(3) 1_555 1_555 1_555 no
C14 C13 H13 119.8(3) 1_555 1_555 1_555 no
C9 C14 C13 120.0(3) 1_555 1_555 1_555 yes
C9 C14 H14 123.7(3) 1_555 1_555 1_555 no
C13 C14 H14 116.3(3) 1_555 1_555 1_555 no
O17 C16 N15 124.8(3) 1_555 1_555 1_555 yes
O17 C16 C18 122.0(3) 1_555 1_555 1_555 yes
N15 C16 C18 113.0(3) 1_555 1_555 1_555 yes
C16 C18 C19 113.5(3) 1_555 1_555 1_555 yes
C16 C18 H18a 119.6(3) 1_555 1_555 1_555 no
C16 C18 H18b 100.4(3) 1_555 1_555 1_555 no
C19 C18 H18a 111.9(4) 1_555 1_555 1_555 no
C19 C18 H18b 109.2(3) 1_555 1_555 1_555 no
H18a C18 H18b 100.1(3) 1_555 1_555 1_555 no
N20 C19 C18 116.2(3) 1_555 1_555 1_555 yes
N20 C19 H19a 109.4(4) 1_555 1_555 1_555 no
N20 C19 H19b 73.5(3) 1_555 1_555 1_555 no
C18 C19 H19a 112.1(3) 1_555 1_555 1_555 no
C18 C19 H19b 69.5(3) 1_555 1_555 1_555 no
H19a C19 H19b 79.3(4) 1_555 1_555 1_555 no
N20 C21 H21a 110.5(4) 1_555 1_555 1_555 no
N20 C21 H21b 108.1(4) 1_555 1_555 1_555 no
N20 C21 H21c 109.1(4) 1_555 1_555 1_555 no
H21a C21 H21b 109.5(5) 1_555 1_555 1_555 no
H21a C21 H21c 111.5(5) 1_555 1_555 1_555 no
H21b C21 H21c 108.0(5) 1_555 1_555 1_555 no
N20 C22 H22a 109.5(4) 1_555 1_555 1_555 no
N20 C22 H22b 108.5(4) 1_555 1_555 1_555 no
N20 C22 H22c 109.6(4) 1_555 1_555 1_555 no
H22a C22 H22b 109.2(4) 1_555 1_555 1_555 no
H22a C22 H22c 110.6(4) 1_555 1_555 1_555 no
H22b C22 H22c 109.5(4) 1_555 1_555 1_555 no
N20 C23 H23a 110.3(5) 1_555 1_555 1_555 no
N20 C23 H23b 110.1(5) 1_555 1_555 1_555 no
N20 C23 H23c 111.0(5) 1_555 1_555 1_555 no
H23a C23 H23b 107.6(5) 1_555 1_555 1_555 no
H23a C23 H23c 108.6(6) 1_555 1_555 1_555 no
H23b C23 H23c 109.0(6) 1_555 1_555 1_555 no
N26 C27 C28 117.9(3) 1_555 1_555 1_555 yes
N26 C27 C32 119.8(3) 1_555 1_555 1_555 yes
C28 C27 C32 122.3(3) 1_555 1_555 1_555 yes
C27 C28 C29 118.4(3) 1_555 1_555 1_555 yes
C27 C28 H28 125.4(4) 1_555 1_555 1_555 no
C29 C28 H28 115.3(4) 1_555 1_555 1_555 no
C28 C29 C30 120.9(3) 1_555 1_555 1_555 yes
C28 C29 H29 121.7(3) 1_555 1_555 1_555 no
C30 C29 H29 117.3(3) 1_555 1_555 1_555 no
S33 C30 C29 118.3(3) 1_555 1_555 1_555 yes
S33 C30 C31 122.5(2) 1_555 1_555 1_555 yes
C29 C30 C31 119.0(3) 1_555 1_555 1_555 yes
C30 C31 C32 120.8(3) 1_555 1_555 1_555 yes
C30 C31 H31 120.6(3) 1_555 1_555 1_555 no
C32 C31 H31 118.6(3) 1_555 1_555 1_555 no
C27 C32 C31 118.6(3) 1_555 1_555 1_555 yes
C27 C32 H32 123.0(3) 1_555 1_555 1_555 no
C31 C32 H32 118.4(3) 1_555 1_555 1_555 no

loop_
_geom_bond_atom_site_label_1
_geom_bond_atom_site_label_2
_geom_bond_distance
_geom_bond_site_symmetry_1
_geom_bond_site_symmetry_2
_geom_bond_publ_flag
S33 O34 1.438(3) 1_555 1_555 yes
S33 O35 1.442(3) 1_555 1_555 yes
S33 O36 1.433(3) 1_555 1_555 yes
S33 C30 1.769(3) 1_555 1_555 yes
O3 C2 1.428(4) 1_555 1_555 yes
O3 C4 1.420(4) 1_555 1_555 yes
O6 C5 1.452(4) 1_555 1_555 yes
O8 C7 1.429(4) 1_555 1_555 yes
O8 C9 1.368(4) 1_555 1_555 yes
O17 C16 1.196(4) 1_555 1_555 yes
O24 N26 1.207(5) 1_555 1_555 yes
O25 N26 1.197(5) 1_555 1_555 yes
N15 C12 1.417(4) 1_555 1_555 yes
N15 C16 1.337(4) 1_555 1_555 yes
N20 C19 1.499(5) 1_555 1_555 yes
N20 C21 1.482(5) 1_555 1_555 yes
N20 C22 1.495(5) 1_555 1_555 yes
N20 C23 1.446(6) 1_555 1_555 yes
N26 C27 1.456(5) 1_555 1_555 yes
C1 C2 1.475(6) 1_555 1_555 yes
C4 C5 1.505(5) 1_555 1_555 yes
C5 C7 1.516(4) 1_555 1_555 yes
C9 C10 1.383(5) 1_555 1_555 yes
C9 C14 1.387(4) 1_555 1_555 yes
C10 C11 1.368(4) 1_555 1_555 yes
C11 C12 1.401(4) 1_555 1_555 yes
C12 C13 1.378(4) 1_555 1_555 yes
C13 C14 1.392(4) 1_555 1_555 yes
C16 C18 1.524(5) 1_555 1_555 yes
C18 C19 1.489(5) 1_555 1_555 yes
C27 C28 1.369(5) 1_555 1_555 yes
C27 C32 1.378(5) 1_555 1_555 yes
C28 C29 1.381(6) 1_555 1_555 yes
C29 C30 1.395(5) 1_555 1_555 yes
C30 C31 1.378(5) 1_555 1_555 yes
C31 C32 1.381(5) 1_555 1_555 yes

loop_
_geom_contact_atom_site_label_1
_geom_contact_atom_site_label_2
_geom_contact_distance
_geom_contact_site_symmetry_1
_geom_contact_site_symmetry_2
O3 O6 2.820(4) 1_555 2_666
O3 C5 3.453(4) 1_555 2_666
O3 C32 3.554(4) 1_555 2_566
O6 C22 3.448(5) 1_555 1_454
O6 C32 3.516(5) 1_555 2_566
O6 C5 3.527(4) 1_555 2_666
O6 O6 3.583(6) 1_555 2_666
O17 C4 3.347(4) 1_555 2_767
O24 C1 3.321(6) 1_555 1_555
O24 C22 3.352(6) 1_555 2_767
O25 C1 3.433(6) 1_555 2_566
O25 C7 3.483(5) 1_555 1_455
O25 C5 3.577(5) 1_555 1_455
O34 C28 3.255(5) 1_555 2_576
O34 C21 3.429(7) 1_555 2_667
O34 C21 3.454(5) 1_555 1_364
O35 N15 2.942(4) 1_555 1_464
O35 C18 3.397(5) 1_555 2_666
O35 C11 3.499(4) 1_555 1_464
O35 C18 3.571(5) 1_555 1_464
O36 C23 3.330(6) 1_555 2_666
O36 C10 3.401(4) 1_555 2_566
O36 C18 3.468(6) 1_555 2_666
C11 C23 3.478(7) 1_555 1_455
C13 C32 3.544(5) 1_555 2_666
C29 C29 3.545(9) 1_555 2_576

loop_
_geom_torsion_atom_site_label_1
_geom_torsion_atom_site_label_2
_geom_torsion_atom_site_label_3
_geom_torsion_atom_site_label_4
_geom_torsion
_geom_torsion_site_symmetry_1
_geom_torsion_site_symmetry_2
_geom_torsion_site_symmetry_3
_geom_torsion_site_symmetry_4
_geom_torsion_publ_flag
S33 C30 C29 C28 173.5(4) 1_555 1_555 1_555 1_555 yes
S33 C30 C31 C32 -172.9(3) 1_555 1_555 1_555 1_555 yes
O3 C4 C5 O6 -61.9(3) 1_555 1_555 1_555 1_555 yes
O3 C4 C5 C7 176.2(3) 1_555 1_555 1_555 1_555 yes
O6 C5 C7 O8 -56.9(4) 1_555 1_555 1_555 1_555 yes
O8 C7 C5 C4 64.5(4) 1_555 1_555 1_555 1_555 yes
O8 C9 C10 C11 -177.8(3) 1_555 1_555 1_555 1_555 yes
O8 C9 C14 C13 177.8(3) 1_555 1_555 1_555 1_555 yes
O17 C16 N15 C12 1.9(7) 1_555 1_555 1_555 1_555 yes
O17 C16 C18 C19 32.5(6) 1_555 1_555 1_555 1_555 yes
O24 N26 C27 C28 -4.4(7) 1_555 1_555 1_555 1_555 yes
O24 N26 C27 C32 175.3(5) 1_555 1_555 1_555 1_555 yes
O25 N26 C27 C28 177.3(5) 1_555 1_555 1_555 1_555 yes
O25 N26 C27 C32 -3.0(6) 1_555 1_555 1_555 1_555 yes
O34 S33 C30 C29 -69.6(3) 1_555 1_555 1_555 1_555 yes
O34 S33 C30 C31 104.5(3) 1_555 1_555 1_555 1_555 yes
O35 S33 C30 C29 50.4(4) 1_555 1_555 1_555 1_555 yes
O35 S33 C30 C31 -135.5(3) 1_555 1_555 1_555 1_555 yes
O36 S33 C30 C29 170.9(3) 1_555 1_555 1_555 1_555 yes
O36 S33 C30 C31 -15.1(4) 1_555 1_555 1_555 1_555 yes
N15 C12 C11 C10 -179.0(3) 1_555 1_555 1_555 1_555 yes
N15 C12 C13 C14 178.8(3) 1_555 1_555 1_555 1_555 yes
N15 C16 C18 C19 -151.4(4) 1_555 1_555 1_555 1_555 yes
N20 C19 C18 C16 -141.5(4) 1_555 1_555 1_555 1_555 yes
N26 C27 C28 C29 -178.2(4) 1_555 1_555 1_555 1_555 yes
N26 C27 C32 C31 178.5(3) 1_555 1_555 1_555 1_555 yes
C1 C2 O3 C4 -177.9(3) 1_555 1_555 1_555 1_555 yes
C2 O3 C4 C5 -171.0(3) 1_555 1_555 1_555 1_555 yes
C5 C7 O8 C9 -175.9(3) 1_555 1_555 1_555 1_555 yes
C7 O8 C9 C10 -174.7(3) 1_555 1_555 1_555 1_555 yes
C7 O8 C9 C14 6.2(5) 1_555 1_555 1_555 1_555 yes
C9 C10 C11 C12 0.0(5) 1_555 1_555 1_555 1_555 yes
C9 C14 C13 C12 0.0(5) 1_555 1_555 1_555 1_555 yes
C10 C9 C14 C13 -1.2(5) 1_555 1_555 1_555 1_555 yes
C10 C11 C12 C13 -1.2(5) 1_555 1_555 1_555 1_555 yes
C11 C10 C9 C14 1.3(5) 1_555 1_555 1_555 1_555 yes
C11 C12 N15 C16 -173.4(4) 1_555 1_555 1_555 1_555 yes
C11 C12 C13 C14 1.3(5) 1_555 1_555 1_555 1_555 yes
C12 N15 C16 C18 -174.1(3) 1_555 1_555 1_555 1_555 yes
C13 C12 N15 C16 9.0(6) 1_555 1_555 1_555 1_555 yes
C18 C19 N20 C21 -51.2(5) 1_555 1_555 1_555 1_555 yes
C18 C19 N20 C22 -169.8(4) 1_555 1_555 1_555 1_555 yes
C18 C19 N20 C23 70.2(5) 1_555 1_555 1_555 1_555 yes
C27 C28 C29 C30 -0.8(7) 1_555 1_555 1_555 1_555 yes
C27 C32 C31 C30 0.2(6) 1_555 1_555 1_555 1_555 yes
C28 C27 C32 C31 -1.8(6) 1_555 1_555 1_555 1_555 yes
C28 C29 C30 C31 -0.7(6) 1_555 1_555 1_555 1_555 yes
C29 C28 C27 C32 2.1(7) 1_555 1_555 1_555 1_555 yes
C29 C30 C31 C32 1.0(6) 1_555 1_555 1_555 1_555 yes
